data_7019341
loop_
_publ_author_name
'Troff, Ralf W.'
'Hovorka, Rainer'
'Weilandt, Torsten'
'L\"utzen, Arne'
'Cetina, Mario'
'Nieger, Martin'
'Lentz, Dieter'
'Rissanen, Kari'
'Schalley, Christoph A.'

_publ_section_title
;
 Equipping metallo-supramolecular macrocycles with functional groups:
 assemblies of pyridine-substituted urea ligands.
;
_journal_issue 27
_journal_name_full 'Dalton transactions (Cambridge, England : 2003)'
_journal_page_first 8410
_journal_page_last 8420
_journal_paper_doi 10.1039/c2dt30190c
_journal_volume 41
_journal_year 2012
_chemical_compound_source 'synthesis as described'
_chemical_formula_moiety 'C85.50 H81 Cl3 F12 N8 O16 P4 Pd2 S4'
_chemical_formula_sum 'C85.5 H81 Cl3 F12 N8 O16 P4 Pd2 S4'
_chemical_formula_weight 2275.85
_chemical_name_systematic
;
?
;
_space_group_IT_number 14
_symmetry_cell_setting monoclinic
_symmetry_Int_Tables_number 14
_symmetry_space_group_name_Hall '-P 2yn'
_symmetry_space_group_name_H-M 'P 1 21/n 1'
_atom_sites_solution_hydrogens geom
_atom_sites_solution_primary direct
_atom_sites_solution_secondary difmap
_audit_creation_date 2012-04-26T10:43:04-00:00
_audit_creation_method 'WinGX routine CIF_UPDATE'
_cell_angle_alpha 90
_cell_angle_beta 106.8410(10)
_cell_angle_gamma 90
_cell_formula_units_Z 4
_cell_length_a 23.0442(5)
_cell_length_b 19.7734(4)
_cell_length_c 25.6540(5)
_cell_measurement_reflns_used 319977
_cell_measurement_temperature 173.0(1)
_cell_measurement_theta_max 28.283
_cell_measurement_theta_min 0.407
_cell_measurement_wavelength 0.71073
_cell_volume 11188.2(4)
_computing_cell_refinement 'HKL Scalepack (Otwinowski & Minor 1997)'
_computing_data_collection 'Collect (Bruker AXS BV, 1997-2004)'
_computing_data_reduction 'HKL Denzo and Scalepack (Otwinowski & Minor 1997)'
_computing_molecular_graphics 'Ortep-3 for Windows (Farrugia, 1997)'
_computing_publication_material 'WinGX publication routines (Farrugia, 1999)'
_computing_structure_refinement 'SHELXL-97 (Sheldrick, 2008)'
_diffrn_ambient_temperature 173.0(1)
_diffrn_detector 'CCD plate'
_diffrn_detector_area_resol_mean 9
_diffrn_measured_fraction_theta_full 0.998
_diffrn_measured_fraction_theta_max 0.998
_diffrn_measurement_device '95mm CCD camera on \k-goniostat'
_diffrn_measurement_device_type KappaCCD
_diffrn_measurement_method 'CCD rotation images, thick slices'
_diffrn_orient_matrix_type 'by Bruker AXS Collect from scalepack cell'
_diffrn_orient_matrix_UB_11 -0.450476E-1
_diffrn_orient_matrix_UB_12 0.21986E-2
_diffrn_orient_matrix_UB_13 -0.157993E-1
_diffrn_orient_matrix_UB_21 0.47048E-2
_diffrn_orient_matrix_UB_22 0.363766E-1
_diffrn_orient_matrix_UB_23 -0.255519E-1
_diffrn_orient_matrix_UB_31 0.20563E-2
_diffrn_orient_matrix_UB_32 -0.350647E-1
_diffrn_orient_matrix_UB_33 -0.274984E-1
_diffrn_radiation_monochromator graphite
_diffrn_radiation_probe x-ray
_diffrn_radiation_type MoK\a
_diffrn_radiation_wavelength 0.71073
_diffrn_reflns_av_R_equivalents 0.058
_diffrn_reflns_av_unetI/netI 0.0712
_diffrn_reflns_limit_h_max 26
_diffrn_reflns_limit_h_min -27
_diffrn_reflns_limit_k_max 23
_diffrn_reflns_limit_k_min -23
_diffrn_reflns_limit_l_max 30
_diffrn_reflns_limit_l_min -30
_diffrn_reflns_number 77842
_diffrn_reflns_theta_full 25
_diffrn_reflns_theta_max 25
_diffrn_reflns_theta_min 1.94
_diffrn_source 'Enraf Nonius FR590'
_exptl_absorpt_coefficient_mu 0.602
_exptl_absorpt_correction_T_max 0.7457
_exptl_absorpt_correction_T_min 0.5814
_exptl_absorpt_correction_type multi-scan
_exptl_crystal_colour colourless
_exptl_crystal_density_diffrn 1.351
_exptl_crystal_density_method 'not measured'
_exptl_crystal_description prism
_exptl_crystal_F_000 4612
_exptl_crystal_size_max 0.25
_exptl_crystal_size_mid 0.20
_exptl_crystal_size_min 0.13
_platon_squeeze_details
;
;
_refine_diff_density_max 3.039
_refine_diff_density_min -2.629
_refine_diff_density_rms 0.181
_refine_ls_extinction_method none
_refine_ls_goodness_of_fit_ref 1.097
_refine_ls_hydrogen_treatment mixed
_refine_ls_matrix_type full
_refine_ls_number_parameters 1256
_refine_ls_number_reflns 19696
_refine_ls_number_restraints 124
_refine_ls_restrained_S_all 1.12
_refine_ls_R_factor_all 0.147
_refine_ls_R_factor_gt 0.1129
_refine_ls_shift/su_max 0.001
_refine_ls_shift/su_mean 0
_refine_ls_structure_factor_coef Fsqd
_refine_ls_weighting_details 'calc w=1/[\s^2^(Fo^2^)+(0.1814P)^2^+73.8362P] where P=(Fo^2^+2Fc^2^)/3'
_refine_ls_weighting_scheme calc
_refine_ls_wR_factor_gt 0.3102
_refine_ls_wR_factor_ref 0.3338
_reflns_number_gt 13377
_reflns_number_total 19696
_reflns_threshold_expression >2\s(I)
_cod_data_source_file c2dt30190c.txt
_cod_data_source_block 28a
_cod_original_sg_symbol_H-M 'P 21/n'
_cod_original_formula_sum 'C85.50 H81 Cl3 F12 N8 O16 P4 Pd2 S4'
_cod_database_code 7019341

loop_
_symmetry_equiv_pos_as_xyz
'x, y, z'
'-x+1/2, y+1/2, -z+1/2'
'-x, -y, -z'
'x-1/2, -y-1/2, z-1/2'

loop_
_atom_site_label
_atom_site_type_symbol
_atom_site_fract_x
_atom_site_fract_y
_atom_site_fract_z
_atom_site_U_iso_or_equiv
_atom_site_adp_type
_atom_site_occupancy
_atom_site_symmetry_multiplicity
_atom_site_calc_flag
_atom_site_refinement_flags
_atom_site_disorder_assembly
_atom_site_disorder_group
Pd1 Pd 0.49615(3) 0.88313(4) 0.18429(3) 0.0323(2) Uani 1 1 d . . .
Pd2 Pd 0.46365(3) 1.39704(4) 0.19768(3) 0.0351(2) Uani 1 1 d . . .
P1 P 0.45088(13) 0.82582(13) 0.23881(10) 0.0402(6) Uani 1 1 d . . .
P2 P 0.58764(13) 0.83884(14) 0.23080(10) 0.0410(6) Uani 1 1 d . . .
P3 P 0.40386(12) 1.43566(15) 0.24840(10) 0.0432(6) Uani 1 1 d . . .
P4 P 0.54397(12) 1.45583(13) 0.25072(10) 0.0366(6) Uani 1 1 d . . .
S1A S 0.42566(15) 1.58415(16) 0.10307(12) 0.0563(8) Uani 1 1 d . . .
S1B S 0.80837(16) 1.13833(17) 0.10604(16) 0.0732(10) Uani 1 1 d . . .
S1C S 0.5218(3) 1.1375(4) 0.2714(2) 0.080(2) Uani 0.6 1 d PDU A 1
O1C O 0.4811(6) 1.1864(6) 0.2388(5) 0.118(3) Uani 0.6 1 d PD A 1
O2C O 0.5011(7) 1.0705(4) 0.2543(5) 0.118(3) Uani 0.6 1 d PD A 1
O3C O 0.5248(7) 1.1466(7) 0.3277(3) 0.118(3) Uani 0.6 1 d PD A 1
C1C C 0.5926(3) 1.1482(5) 0.2571(4) 0.080(2) Uani 0.6 1 d PDU A 1
F1C F 0.6236(7) 1.0914(5) 0.2759(5) 0.118(3) Uani 0.6 1 d PD A 1
F2C F 0.5871(6) 1.1550(7) 0.2037(3) 0.118(3) Uani 0.6 1 d PD A 1
F3C F 0.6228(6) 1.2018(6) 0.2842(4) 0.118(3) Uani 0.6 1 d PD A 1
S1CB S 0.4925(3) 1.1368(3) 0.2670(4) 0.139(8) Uani 0.4 1 d PDU B 2
O1CB O 0.5231(6) 1.1255(6) 0.3239(4) 0.058(2) Uani 0.4 1 d PD B 2
O2CB O 0.5148(6) 1.0890(5) 0.2351(5) 0.058(2) Uani 0.4 1 d PD B 2
O3CB O 0.5050(6) 1.2044(4) 0.2526(5) 0.058(2) Uani 0.4 1 d PD B 2
C1CB C 0.4124(3) 1.1275(4) 0.2527(4) 0.139(8) Uani 0.4 1 d PDU B 2
F1CB F 0.4002(6) 1.0711(4) 0.2769(4) 0.058(2) Uani 0.4 1 d PD B 2
F2CB F 0.3850(6) 1.1236(5) 0.1988(3) 0.058(2) Uani 0.4 1 d PD B 2
F3CB F 0.3910(6) 1.1816(4) 0.2731(4) 0.058(2) Uani 0.4 1 d PD B 2
S1D S 0.1608(3) 1.1529(3) 0.1641(2) 0.0604(16) Uani 0.5 1 d PDU C 3
O1D O 0.1633(7) 1.1973(6) 0.1203(4) 0.105(3) Uani 0.5 1 d PD C 3
O2D O 0.1436(6) 1.0863(4) 0.1425(6) 0.105(3) Uani 0.5 1 d PD C 3
O3D O 0.1163(6) 1.1777(6) 0.1888(6) 0.105(3) Uani 0.5 1 d PD C 3
C1D C 0.2336(3) 1.1506(5) 0.2134(4) 0.0604(16) Uani 0.5 1 d PDU C 3
F1D F 0.2357(6) 1.0982(6) 0.2473(6) 0.105(3) Uani 0.5 1 d PD C 3
F2D F 0.2764(6) 1.1426(7) 0.1877(5) 0.105(3) Uani 0.5 1 d PD C 3
F3D F 0.2439(7) 1.2085(6) 0.2422(5) 0.105(3) Uani 0.5 1 d PD C 3
S1D' S 0.1113(2) 1.1533(3) 0.1173(2) 0.0542(14) Uani 0.5 1 d PDU D 4
O1D' O 0.1424(5) 1.2150(4) 0.1121(5) 0.078(2) Uani 0.5 1 d PD D 4
O2D' O 0.1533(4) 1.0976(4) 0.1237(5) 0.078(2) Uani 0.5 1 d PD D 4
O3D' O 0.0908(5) 1.1574(6) 0.1653(3) 0.078(2) Uani 0.5 1 d PD D 4
C1D' C 0.0472(3) 1.1390(5) 0.0593(3) 0.0542(14) Uani 0.5 1 d PDU D 4
F1D' F 0.0126(4) 1.0880(5) 0.0686(5) 0.078(2) Uani 0.5 1 d PD D 4
F2D' F 0.0130(5) 1.1953(5) 0.0465(4) 0.078(2) Uani 0.5 1 d PD D 4
F3D' F 0.0675(5) 1.1222(6) 0.0167(4) 0.078(2) Uani 0.5 1 d PD D 4
Cl1 Cl 0.7115(8) 1.0905(9) 0.1989(5) 0.200(9) Uani 0.5 1 d PD . .
Cl2 Cl 0.7345(4) 1.2324(5) 0.2268(4) 0.099(3) Uani 0.5 1 d PD . .
Cl3 Cl 0.5701(5) 0.8880(5) 0.5505(4) 0.107(3) Uani 0.5 1 d P . .
Cl4 Cl 0.6800(4) 0.8449(9) 0.5318(4) 0.151(6) Uani 0.5 1 d P . .
Cl5 Cl 0.3816(5) 0.9468(6) 0.5047(3) 0.118(4) Uani 0.5 1 d PD . .
Cl6 Cl 0.4133(6) 0.8091(5) 0.5203(4) 0.131(4) Uani 0.5 1 d PD . .
F1A F 0.3164(6) 1.5608(9) 0.0446(7) 0.211(9) Uani 1 1 d . . .
F1BB F 0.8230(8) 1.1704(9) 0.0117(5) 0.183(7) Uani 1 1 d . . .
F2A F 0.3220(5) 1.6086(6) 0.1205(5) 0.118(4) Uani 1 1 d . . .
F2B F 0.8892(7) 1.0992(8) 0.0636(7) 0.173(6) Uani 1 1 d . . .
F3A F 0.3375(5) 1.6669(6) 0.0569(4) 0.123(4) Uani 1 1 d . . .
F3B F 0.8885(6) 1.2066(7) 0.0793(5) 0.141(5) Uani 1 1 d . . .
O1A O 0.4271(5) 1.5194(4) 0.1282(4) 0.073(3) Uani 1 1 d . . .
O1B O 0.7742(4) 1.1975(4) 0.1112(6) 0.103(4) Uani 1 1 d . . .
O1W O 0.5747(10) 1.6424(10) 0.0446(9) 0.085(6) Uiso 0.5 1 d P . .
O2A O 0.4467(6) 1.5880(8) 0.0581(4) 0.120(5) Uani 1 1 d . . .
O2B O 0.7699(4) 1.0815(5) 0.0811(5) 0.090(3) Uani 1 1 d . . .
O2W O 0.4343(13) 1.1427(11) 0.0788(10) 0.132(13) Uani 0.5 1 d P . .
O3A O 0.4506(6) 1.6379(5) 0.1404(5) 0.099(4) Uani 1 1 d . . .
O3B O 0.8515(5) 1.1216(5) 0.1584(5) 0.102(4) Uani 1 1 d . . .
O3W O 0.5188(4) 1.2341(4) -0.1053(4) 0.066(2) Uani 1 1 d D E 1
O81 O 0.2847(4) 1.1077(5) 0.0085(3) 0.067(3) Uani 1 1 d . . .
O82 O 0.5595(3) 1.1799(5) 0.0044(3) 0.060(2) Uani 1 1 d D . .
N11 N 0.4133(4) 0.9222(4) 0.1386(3) 0.0339(17) Uani 1 1 d . . .
N11' N 0.3917(4) 1.3440(4) 0.1448(3) 0.0393(19) Uani 1 1 d . . .
N12 N 0.5336(4) 0.9392(4) 0.1325(3) 0.0348(17) Uani 1 1 d . . .
N12' N 0.5163(4) 1.3611(4) 0.1492(3) 0.0388(19) Uani 1 1 d . . .
N71' N 0.2286(5) 1.1782(5) 0.0465(4) 0.054(2) Uani 1 1 d . . .
N71 N 0.2230(4) 1.0645(5) 0.0551(3) 0.046(2) Uani 1 1 d . . .
N72 N 0.6395(4) 1.1117(5) 0.0444(3) 0.047(2) Uani 1 1 d . . .
N72' N 0.6481(4) 1.2266(5) 0.0568(4) 0.048(2) Uani 1 1 d . . .
C1A C 0.3470(8) 1.6074(10) 0.0795(7) 0.088(5) Uani 1 1 d . . .
C1B C 0.8542(9) 1.1547(12) 0.0642(9) 0.119(8) Uani 1 1 d . . .
C1E C 0.7629(7) 1.1499(5) 0.2368(8) 0.079(9) Uani 0.5 1 d PD . .
H1E1 H 0.7724 1.1386 0.2752 0.095 Uiso 0.5 1 calc PR . .
H1E2 H 0.8002 1.1475 0.2266 0.095 Uiso 0.5 1 calc PR . .
C1F C 0.6098(14) 0.8685(19) 0.5055(13) 0.088(10) Uani 0.5 1 d P . .
H1F1 H 0.5884 0.8326 0.4818 0.105 Uiso 0.5 1 calc PR . .
H1F2 H 0.6095 0.9079 0.4828 0.105 Uiso 0.5 1 calc PR . .
C1G C 0.3951(19) 0.8809(7) 0.5523(7) 0.119(15) Uani 0.5 1 d PD . .
H1G1 H 0.3594 0.8725 0.564 0.143 Uiso 0.5 1 calc PR . .
H1G2 H 0.4284 0.8925 0.584 0.143 Uiso 0.5 1 calc PR . .
C4A C 0.2378(5) 0.9941(6) 0.0441(5) 0.055(3) Uani 1 1 d . . .
H4A1 H 0.2358 0.9902 0.0059 0.066 Uiso 1 1 calc R . .
H4A2 H 0.2073 0.9642 0.0506 0.066 Uiso 1 1 calc R . .
C4A' C 0.2482(7) 1.2394(7) 0.0267(5) 0.070(4) Uani 1 1 d . . .
H4A3 H 0.2137 1.2695 0.014 0.084 Uiso 1 1 calc R . .
H4A4 H 0.2629 1.2287 -0.0042 0.084 Uiso 1 1 calc R . .
C4B C 0.6080(5) 1.0498(6) 0.0213(4) 0.051(3) Uani 1 1 d . . .
H4B1 H 0.6361 1.0202 0.0106 0.061 Uiso 1 1 calc R . .
H4B2 H 0.5756 1.0611 -0.0112 0.061 Uiso 1 1 calc R . .
C4B' C 0.6247(5) 1.2931(5) 0.0481(4) 0.049(3) Uani 1 1 d . . .
H4B3 H 0.6005 1.2969 0.0103 0.058 Uiso 1 1 calc R . .
H4B4 H 0.6585 1.3241 0.0535 0.058 Uiso 1 1 calc R . .
C21' C 0.3829(5) 1.2785(5) 0.1513(4) 0.046(3) Uani 1 1 d . . .
H21' H 0.4087 1.2556 0.1806 0.055 Uiso 1 1 calc R . .
C21 C 0.3944(5) 0.9845(5) 0.1465(4) 0.040(2) Uani 1 1 d . . .
H21 H 0.42 1.0119 0.1727 0.048 Uiso 1 1 calc R . .
C22' C 0.5433(5) 1.2999(5) 0.1577(4) 0.039(2) Uani 1 1 d . . .
H22' H 0.5375 1.2725 0.1853 0.046 Uiso 1 1 calc R . .
C22 C 0.5472(5) 1.0034(5) 0.1408(4) 0.047(3) Uani 1 1 d . . .
H22 H 0.5402 1.0246 0.1708 0.057 Uiso 1 1 calc R . .
C31 C 0.3393(5) 1.0092(5) 0.1179(4) 0.045(2) Uani 1 1 d . . .
H31 H 0.3281 1.0527 0.125 0.054 Uiso 1 1 calc R . .
C31' C 0.3355(5) 1.2433(5) 0.1147(4) 0.047(3) Uani 1 1 d . . .
H31' H 0.3289 1.1979 0.1205 0.057 Uiso 1 1 calc R . .
C32' C 0.5795(5) 1.2768(5) 0.1266(4) 0.043(2) Uani 1 1 d . . .
H32' H 0.599 1.2353 0.1346 0.051 Uiso 1 1 calc R . .
C32 C 0.5718(6) 1.0413(6) 0.1065(5) 0.060(3) Uani 1 1 d . . .
H32 H 0.5818 1.0865 0.1144 0.072 Uiso 1 1 calc R . .
C41 C 0.2996(4) 0.9703(5) 0.0781(4) 0.039(2) Uani 1 1 d . . .
C41' C 0.2990(5) 1.2762(6) 0.0707(4) 0.051(3) Uani 1 1 d . . .
C42 C 0.5812(5) 1.0122(5) 0.0609(4) 0.041(2) Uani 1 1 d . . .
C42' C 0.5865(5) 1.3155(6) 0.0835(4) 0.048(3) Uani 1 1 d . . .
C51 C 0.3182(4) 0.9067(5) 0.0691(4) 0.038(2) Uani 1 1 d . . .
H51 H 0.293 0.8793 0.0425 0.045 Uiso 1 1 calc R . .
C51' C 0.3075(5) 1.3440(6) 0.0641(4) 0.053(3) Uani 1 1 d . . .
H51' H 0.2825 1.3676 0.0348 0.063 Uiso 1 1 calc R . .
C52' C 0.5574(5) 1.3777(6) 0.0752(4) 0.052(3) Uani 1 1 d . . .
H52' H 0.5607 1.405 0.0467 0.062 Uiso 1 1 calc R . .
C52 C 0.5684(6) 0.9443(6) 0.0535(4) 0.054(3) Uani 1 1 d . . .
H52 H 0.5762 0.9218 0.0244 0.065 Uiso 1 1 calc R . .
C61 C 0.3747(5) 0.8833(5) 0.0996(4) 0.037(2) Uani 1 1 d . . .
H61 H 0.3866 0.8399 0.0934 0.045 Uiso 1 1 calc R . .
C61' C 0.3545(5) 1.3765(6) 0.1024(4) 0.047(3) Uani 1 1 d . . .
H61' H 0.3602 1.4225 0.0984 0.056 Uiso 1 1 calc R . .
C62 C 0.5439(6) 0.9091(6) 0.0891(4) 0.050(3) Uani 1 1 d . . .
H62 H 0.5344 0.8636 0.0826 0.06 Uiso 1 1 calc R . .
C62' C 0.5244(5) 1.3995(5) 0.1078(4) 0.046(3) Uani 1 1 d . . .
H62' H 0.5066 1.4421 0.1017 0.055 Uiso 1 1 calc R . .
C81 C 0.2483(5) 1.1173(7) 0.0350(4) 0.054(3) Uani 1 1 d . . .
C82 C 0.6127(5) 1.1734(6) 0.0336(4) 0.044(3) Uani 1 1 d . . .
C100 C 0.4756(5) 0.7396(5) 0.2518(5) 0.052(3) Uani 1 1 d . . .
H10A H 0.4528 0.7184 0.2737 0.063 Uiso 1 1 calc R . .
H10B H 0.4663 0.7156 0.2174 0.063 Uiso 1 1 calc R . .
C101 C 0.5449(6) 0.7316(5) 0.2816(5) 0.055(3) Uani 1 1 d . . .
H10C H 0.5557 0.7611 0.3131 0.066 Uiso 1 1 calc R . .
H10D H 0.5528 0.6854 0.2944 0.066 Uiso 1 1 calc R . .
C102 C 0.5843(6) 0.7485(6) 0.2452(5) 0.061(3) Uani 1 1 d . . .
H10E H 0.569 0.7244 0.211 0.073 Uiso 1 1 calc R . .
H10F H 0.6251 0.7324 0.2625 0.073 Uiso 1 1 calc R . .
C103 C 0.3689(5) 0.8195(6) 0.2091(5) 0.051(3) Uani 1 1 d . . .
C104 C 0.3446(7) 0.7651(7) 0.1775(6) 0.076(4) Uani 1 1 d . . .
H104 H 0.369 0.7298 0.1724 0.091 Uiso 1 1 calc R . .
C105 C 0.2804(7) 0.7640(9) 0.1525(7) 0.092(5) Uani 1 1 d . . .
H105 H 0.2621 0.7265 0.1325 0.111 Uiso 1 1 calc R . .
C106 C 0.2455(7) 0.8192(10) 0.1581(7) 0.088(5) Uani 1 1 d . . .
H106 H 0.2041 0.8197 0.1404 0.105 Uiso 1 1 calc R . .
C107 C 0.2715(7) 0.8721(9) 0.1892(6) 0.074(4) Uani 1 1 d . . .
H107 H 0.2475 0.9083 0.1933 0.089 Uiso 1 1 calc R . .
C108 C 0.3326(5) 0.8738(7) 0.2150(5) 0.060(3) Uani 1 1 d . . .
H108 H 0.3497 0.9109 0.2363 0.072 Uiso 1 1 calc R . .
C109 C 0.4610(5) 0.8654(6) 0.3041(4) 0.048(3) Uani 1 1 d . . .
C110 C 0.4740(6) 0.9343(6) 0.3106(5) 0.059(3) Uani 1 1 d . . .
H110 H 0.4792 0.9589 0.2814 0.071 Uiso 1 1 calc R . .
C111 C 0.4791(7) 0.9662(7) 0.3583(5) 0.071(4) Uani 1 1 d . . .
H111 H 0.4861 1.0126 0.3607 0.085 Uiso 1 1 calc R . .
C112 C 0.4741(7) 0.9310(9) 0.4038(6) 0.077(4) Uani 1 1 d . . .
H112 H 0.4781 0.9529 0.4367 0.092 Uiso 1 1 calc R . .
C113 C 0.4633(6) 0.8640(9) 0.3984(5) 0.073(4) Uani 1 1 d . . .
H113 H 0.4606 0.8397 0.4286 0.087 Uiso 1 1 calc R . .
C114 C 0.4560(6) 0.8291(7) 0.3489(5) 0.058(3) Uani 1 1 d . . .
H114 H 0.4479 0.783 0.3464 0.07 Uiso 1 1 calc R . .
C115 C 0.6239(5) 0.8787(5) 0.2961(4) 0.041(2) Uani 1 1 d . . .
C116 C 0.6123(5) 0.9455(6) 0.3037(5) 0.055(3) Uani 1 1 d . . .
H116 H 0.586 0.97 0.2758 0.066 Uiso 1 1 calc R . .
C117 C 0.6402(7) 0.9765(8) 0.3536(5) 0.074(4) Uani 1 1 d . . .
H117 H 0.6331 1.022 0.3586 0.089 Uiso 1 1 calc R . .
C118 C 0.6788(6) 0.9394(8) 0.3962(5) 0.068(4) Uani 1 1 d . . .
H118 H 0.6964 0.9596 0.4297 0.082 Uiso 1 1 calc R . .
C119 C 0.6901(6) 0.8737(7) 0.3879(5) 0.062(3) Uani 1 1 d . . .
H119 H 0.7167 0.8493 0.4158 0.075 Uiso 1 1 calc R . .
C120 C 0.6628(5) 0.8420(6) 0.3385(4) 0.046(2) Uani 1 1 d . . .
H120 H 0.6704 0.7966 0.3337 0.055 Uiso 1 1 calc R . .
C121 C 0.6411(6) 0.8469(7) 0.1922(5) 0.062(3) Uani 1 1 d . . .
C122 C 0.6764(6) 0.9038(9) 0.1963(5) 0.076(4) Uani 1 1 d . . .
H122 H 0.6749 0.9376 0.2211 0.091 Uiso 1 1 calc R . .
C123 C 0.7148(6) 0.9108(12) 0.1626(7) 0.109(7) Uani 1 1 d . . .
H123 H 0.7385 0.9496 0.1664 0.131 Uiso 1 1 calc R . .
C124 C 0.7193(13) 0.8655(15) 0.1260(11) 0.150(9) Uani 1 1 d . . .
H124 H 0.7453 0.8718 0.1046 0.18 Uiso 1 1 calc R . .
C125 C 0.6845(13) 0.8097(15) 0.1212(10) 0.150(9) Uani 1 1 d . . .
H125 H 0.6876 0.7773 0.0959 0.18 Uiso 1 1 calc R . .
C126 C 0.6431(9) 0.7966(8) 0.1522(7) 0.097(6) Uani 1 1 d . . .
H126 H 0.619 0.758 0.1469 0.117 Uiso 1 1 calc R . .
C127 C 0.4145(5) 1.5229(6) 0.2660(4) 0.053(3) Uani 1 1 d . . .
H12A H 0.4047 1.5492 0.2327 0.063 Uiso 1 1 calc R . .
H12B H 0.3861 1.5355 0.2858 0.063 Uiso 1 1 calc R . .
C128 C 0.4784(5) 1.5420(5) 0.3005(5) 0.053(3) Uani 1 1 d . . .
H12C H 0.4909 1.5111 0.3312 0.063 Uiso 1 1 calc R . .
H12D H 0.4775 1.5872 0.3149 0.063 Uiso 1 1 calc R . .
C129 C 0.5257(5) 1.5399(5) 0.2684(4) 0.043(2) Uani 1 1 d . . .
H12E H 0.5626 1.5615 0.29 0.052 Uiso 1 1 calc R . .
H12F H 0.5103 1.5659 0.2352 0.052 Uiso 1 1 calc R . .
C130 C 0.4131(5) 1.3906(6) 0.3116(4) 0.047(3) Uani 1 1 d . . .
C131 C 0.4291(6) 1.3220(7) 0.3151(5) 0.061(3) Uani 1 1 d . . .
H131 H 0.4355 1.2997 0.2853 0.073 Uiso 1 1 calc R . .
C132 C 0.4354(6) 1.2880(8) 0.3633(5) 0.072(4) Uani 1 1 d . . .
H132 H 0.445 1.2423 0.365 0.086 Uiso 1 1 calc R . .
C133 C 0.4280(7) 1.3185(9) 0.4085(5) 0.077(4) Uani 1 1 d . . .
H133 H 0.4344 1.2948 0.441 0.093 Uiso 1 1 calc R . .
C134 C 0.4106(7) 1.3860(9) 0.4045(5) 0.078(5) Uani 1 1 d . . .
H134 H 0.4032 1.4072 0.4343 0.093 Uiso 1 1 calc R . .
C135 C 0.4040(6) 1.4231(7) 0.3565(4) 0.060(3) Uani 1 1 d . . .
H135 H 0.3938 1.4687 0.3548 0.072 Uiso 1 1 calc R . .
C136 C 0.3244(5) 1.4274(7) 0.2121(5) 0.055(3) Uani 1 1 d . . .
C137 C 0.2942(6) 1.3665(7) 0.2093(5) 0.060(3) Uani 1 1 d . . .
H137 H 0.3148 1.3296 0.2286 0.072 Uiso 1 1 calc R . .
C138 C 0.2339(6) 1.3583(8) 0.1785(5) 0.069(4) Uani 1 1 d . . .
H138 H 0.2147 1.3168 0.1777 0.083 Uiso 1 1 calc R . .
C139 C 0.2026(6) 1.4130(11) 0.1488(6) 0.088(5) Uani 1 1 d . . .
H139 H 0.1623 1.4085 0.1281 0.105 Uiso 1 1 calc R . .
C140 C 0.2311(8) 1.4710(12) 0.1507(7) 0.105(6) Uani 1 1 d . . .
H140 H 0.2104 1.5062 0.1291 0.126 Uiso 1 1 calc R . .
C141 C 0.2920(6) 1.4837(9) 0.1839(5) 0.077(4) Uani 1 1 d . . .
H141 H 0.3093 1.5265 0.1867 0.092 Uiso 1 1 calc R . .
C142 C 0.6031(5) 1.4689(6) 0.2177(4) 0.051(3) Uani 1 1 d . . .
C143 C 0.6009(7) 1.5278(7) 0.1856(6) 0.075(4) Uani 1 1 d . . .
H143 H 0.5714 1.5608 0.1832 0.09 Uiso 1 1 calc R . .
C144 C 0.6445(8) 1.5343(10) 0.1580(8) 0.109(7) Uani 1 1 d . . .
H144 H 0.6433 1.5715 0.1354 0.131 Uiso 1 1 calc R . .
C145 C 0.6891(8) 1.4867(11) 0.1635(7) 0.104(6) Uani 1 1 d . . .
H145 H 0.7195 1.4934 0.1468 0.125 Uiso 1 1 calc R . .
C146 C 0.6891(6) 1.4296(9) 0.1935(6) 0.076(4) Uani 1 1 d . . .
H146 H 0.718 1.3962 0.1951 0.092 Uiso 1 1 calc R . .
C147 C 0.6467(5) 1.4209(7) 0.2213(4) 0.056(3) Uani 1 1 d . . .
H147 H 0.6478 1.3825 0.2425 0.067 Uiso 1 1 calc R . .
C148 C 0.5797(4) 1.4123(5) 0.3140(4) 0.036(2) Uani 1 1 d . . .
C149 C 0.6159(6) 1.4477(6) 0.3580(4) 0.056(3) Uani 1 1 d . . .
H149 H 0.6222 1.4939 0.3552 0.067 Uiso 1 1 calc R . .
C150 C 0.6429(6) 1.4135(6) 0.4068(5) 0.066(4) Uani 1 1 d . . .
H150 H 0.6687 1.4364 0.4361 0.079 Uiso 1 1 calc R . .
C151 C 0.6311(5) 1.3462(6) 0.4111(4) 0.056(3) Uani 1 1 d . . .
H151 H 0.6468 1.3242 0.4442 0.067 Uiso 1 1 calc R . .
C152 C 0.5965(6) 1.3110(6) 0.3670(5) 0.058(3) Uani 1 1 d . . .
H152 H 0.5903 1.2649 0.3698 0.07 Uiso 1 1 calc R . .
C153 C 0.5710(5) 1.3441(5) 0.3188(4) 0.051(3) Uani 1 1 d . . .
H153 H 0.5475 1.3201 0.289 0.061 Uiso 1 1 calc R . .
H1W H 0.543(3) 1.214(6) -0.068(2) 0.077 Uiso 1 1 d D F 1
H2W H 0.477(3) 1.249(6) -0.106(4) 0.077 Uiso 1 1 d D G 1

loop_
_atom_site_aniso_label
_atom_site_aniso_U_11
_atom_site_aniso_U_22
_atom_site_aniso_U_33
_atom_site_aniso_U_23
_atom_site_aniso_U_13
_atom_site_aniso_U_12
Pd1 0.0298(4) 0.0387(4) 0.0277(4) 0.0037(3) 0.0073(3) -0.0006(3)
Pd2 0.0305(4) 0.0479(4) 0.0232(4) 0.0003(3) 0.0021(3) -0.0040(3)
P1 0.0402(15) 0.0447(14) 0.0346(13) 0.0082(11) 0.0090(12) -0.0034(11)
P2 0.0369(15) 0.0500(15) 0.0335(13) 0.0037(11) 0.0059(11) 0.0071(12)
P3 0.0325(15) 0.0669(18) 0.0266(12) -0.0002(12) 0.0028(11) -0.0001(13)
P4 0.0324(14) 0.0462(14) 0.0272(12) 0.0015(10) 0.0023(11) -0.0045(11)
S1A 0.067(2) 0.0577(17) 0.0434(15) 0.0164(13) 0.0156(15) 0.0115(15)
S1B 0.057(2) 0.0595(19) 0.082(2) -0.0254(17) -0.0131(18) 0.0109(16)
S1C 0.093(6) 0.085(5) 0.052(3) 0.003(3) 0.004(3) -0.017(4)
O1C 0.157(8) 0.129(6) 0.071(4) 0.002(4) 0.038(5) 0.006(6)
O2C 0.157(8) 0.129(6) 0.071(4) 0.002(4) 0.038(5) 0.006(6)
O3C 0.157(8) 0.129(6) 0.071(4) 0.002(4) 0.038(5) 0.006(6)
C1C 0.093(6) 0.085(5) 0.052(3) 0.003(3) 0.004(3) -0.017(4)
F1C 0.157(8) 0.129(6) 0.071(4) 0.002(4) 0.038(5) 0.006(6)
F2C 0.157(8) 0.129(6) 0.071(4) 0.002(4) 0.038(5) 0.006(6)
F3C 0.157(8) 0.129(6) 0.071(4) 0.002(4) 0.038(5) 0.006(6)
S1CB 0.060(7) 0.004(3) 0.36(2) 0.013(6) 0.063(10) 0.002(4)
O1CB 0.080(6) 0.037(4) 0.043(4) -0.003(3) -0.006(4) 0.008(3)
O2CB 0.080(6) 0.037(4) 0.043(4) -0.003(3) -0.006(4) 0.008(3)
O3CB 0.080(6) 0.037(4) 0.043(4) -0.003(3) -0.006(4) 0.008(3)
C1CB 0.060(7) 0.004(3) 0.36(2) 0.013(6) 0.063(10) 0.002(4)
F1CB 0.080(6) 0.037(4) 0.043(4) -0.003(3) -0.006(4) 0.008(3)
F2CB 0.080(6) 0.037(4) 0.043(4) -0.003(3) -0.006(4) 0.008(3)
F3CB 0.080(6) 0.037(4) 0.043(4) -0.003(3) -0.006(4) 0.008(3)
S1D 0.079(4) 0.045(3) 0.071(4) 0.004(3) 0.044(4) 0.004(3)
O1D 0.099(7) 0.105(6) 0.119(7) -0.020(5) 0.045(6) -0.007(5)
O2D 0.099(7) 0.105(6) 0.119(7) -0.020(5) 0.045(6) -0.007(5)
O3D 0.099(7) 0.105(6) 0.119(7) -0.020(5) 0.045(6) -0.007(5)
C1D 0.079(4) 0.045(3) 0.071(4) 0.004(3) 0.044(4) 0.004(3)
F1D 0.099(7) 0.105(6) 0.119(7) -0.020(5) 0.045(6) -0.007(5)
F2D 0.099(7) 0.105(6) 0.119(7) -0.020(5) 0.045(6) -0.007(5)
F3D 0.099(7) 0.105(6) 0.119(7) -0.020(5) 0.045(6) -0.007(5)
S1D' 0.068(4) 0.046(3) 0.055(3) -0.003(2) 0.030(3) 0.003(3)
O1D' 0.057(4) 0.104(5) 0.081(5) -0.023(4) 0.034(4) -0.006(4)
O2D' 0.057(4) 0.104(5) 0.081(5) -0.023(4) 0.034(4) -0.006(4)
O3D' 0.057(4) 0.104(5) 0.081(5) -0.023(4) 0.034(4) -0.006(4)
C1D' 0.068(4) 0.046(3) 0.055(3) -0.003(2) 0.030(3) 0.003(3)
F1D' 0.057(4) 0.104(5) 0.081(5) -0.023(4) 0.034(4) -0.006(4)
F2D' 0.057(4) 0.104(5) 0.081(5) -0.023(4) 0.034(4) -0.006(4)
F3D' 0.057(4) 0.104(5) 0.081(5) -0.023(4) 0.034(4) -0.006(4)
Cl1 0.263(19) 0.229(15) 0.114(9) -0.052(9) 0.066(11) -0.189(15)
Cl2 0.065(5) 0.128(7) 0.108(6) 0.002(5) 0.030(5) -0.045(5)
Cl3 0.113(7) 0.140(8) 0.078(5) 0.037(5) 0.046(5) 0.051(6)
Cl4 0.056(5) 0.309(17) 0.074(6) 0.065(8) -0.001(4) 0.043(8)
Cl5 0.158(10) 0.147(8) 0.050(4) 0.011(5) 0.032(5) 0.073(7)
Cl6 0.202(12) 0.110(7) 0.121(8) 0.004(6) 0.108(9) -0.043(7)
F1A 0.090(9) 0.229(17) 0.227(17) -0.077(14) -0.090(10) 0.039(10)
F1BB 0.205(15) 0.241(17) 0.082(8) -0.039(9) 0.008(9) -0.124(14)
F2A 0.107(8) 0.144(9) 0.124(8) 0.053(7) 0.066(7) 0.032(7)
F2B 0.142(12) 0.170(13) 0.230(17) -0.076(12) 0.088(12) -0.003(10)
F3A 0.122(8) 0.168(10) 0.099(7) 0.081(7) 0.063(7) 0.083(8)
F3B 0.144(11) 0.160(11) 0.123(9) -0.064(8) 0.044(8) -0.057(9)
O1A 0.081(7) 0.050(5) 0.083(6) 0.014(4) 0.015(5) 0.001(4)
O1B 0.055(6) 0.048(5) 0.184(12) -0.036(6) -0.001(7) 0.013(4)
O2A 0.111(10) 0.197(13) 0.069(7) 0.064(8) 0.054(7) 0.072(9)
O2B 0.061(6) 0.064(6) 0.116(8) -0.038(6) -0.018(6) 0.004(5)
O2W 0.20(3) 0.114(16) 0.142(19) 0.093(15) 0.15(2) 0.139(18)
O3A 0.126(10) 0.049(5) 0.101(8) -0.003(5) 0.000(7) 0.012(6)
O3B 0.061(6) 0.083(7) 0.114(9) -0.025(6) -0.051(6) 0.018(5)
O3W 0.074(6) 0.057(5) 0.067(5) -0.008(4) 0.019(5) -0.007(4)
O81 0.037(5) 0.125(8) 0.038(4) -0.017(5) 0.010(4) -0.011(5)
O82 0.028(4) 0.100(6) 0.050(5) -0.004(4) 0.007(4) 0.005(4)
N11 0.033(4) 0.045(5) 0.024(4) 0.002(3) 0.010(3) -0.002(4)
N11' 0.037(5) 0.054(5) 0.024(4) 0.003(3) 0.003(4) -0.003(4)
N12 0.033(4) 0.040(4) 0.034(4) 0.002(3) 0.013(4) -0.004(3)
N12' 0.037(5) 0.050(5) 0.029(4) 0.002(4) 0.008(4) 0.001(4)
N71' 0.060(6) 0.053(6) 0.045(5) -0.016(4) 0.007(5) -0.027(5)
N71 0.032(5) 0.057(5) 0.043(5) 0.003(4) 0.000(4) 0.001(4)
N72 0.046(5) 0.058(6) 0.038(5) 0.003(4) 0.015(4) -0.012(4)
N72' 0.047(6) 0.053(5) 0.047(5) -0.003(4) 0.019(5) -0.003(4)
C1A 0.070(11) 0.118(14) 0.084(11) 0.035(10) 0.033(9) 0.025(10)
C1B 0.084(13) 0.152(19) 0.113(16) -0.080(14) 0.014(12) -0.014(13)
C1E 0.09(2) 0.11(2) 0.037(13) -0.014(14) 0.027(14) -0.041(19)
C1F 0.07(2) 0.12(3) 0.08(2) 0.020(18) 0.030(17) 0.036(18)
C1G 0.14(4) 0.12(3) 0.07(2) -0.06(2) -0.01(2) 0.02(2)
C4A 0.034(6) 0.064(7) 0.057(7) -0.011(6) 0.000(5) 0.000(5)
C4A' 0.076(9) 0.077(9) 0.038(6) 0.011(6) -0.011(6) -0.036(7)
C4B 0.055(7) 0.061(7) 0.042(6) -0.012(5) 0.025(6) -0.016(6)
C4B' 0.048(7) 0.054(6) 0.046(6) 0.013(5) 0.016(5) 0.002(5)
C21' 0.056(7) 0.043(6) 0.031(5) 0.006(4) 0.001(5) -0.005(5)
C21 0.040(6) 0.044(6) 0.033(5) -0.005(4) 0.005(5) 0.003(5)
C22' 0.040(6) 0.048(6) 0.029(5) 0.005(4) 0.011(4) -0.009(5)
C22 0.059(7) 0.054(6) 0.036(5) -0.001(5) 0.028(5) -0.007(5)
C31 0.045(7) 0.046(6) 0.040(6) -0.010(5) 0.004(5) 0.001(5)
C31' 0.055(7) 0.044(6) 0.037(5) 0.002(4) 0.002(5) -0.017(5)
C32' 0.036(6) 0.049(6) 0.039(5) 0.004(4) 0.006(5) 0.001(5)
C32 0.095(10) 0.044(6) 0.054(7) -0.004(5) 0.042(7) -0.020(6)
C41 0.029(5) 0.053(6) 0.033(5) -0.009(4) 0.007(4) -0.001(4)
C41' 0.057(7) 0.058(7) 0.029(5) -0.003(5) 0.000(5) -0.023(6)
C42 0.037(6) 0.058(6) 0.027(5) 0.000(4) 0.008(4) -0.009(5)
C42' 0.037(6) 0.068(7) 0.037(5) 0.005(5) 0.008(5) -0.003(5)
C51 0.033(6) 0.052(6) 0.028(5) -0.005(4) 0.009(4) -0.011(4)
C51' 0.055(7) 0.060(7) 0.029(5) 0.006(5) -0.011(5) -0.019(6)
C52' 0.053(7) 0.061(7) 0.042(6) 0.010(5) 0.013(5) 0.007(6)
C52 0.069(8) 0.066(7) 0.031(5) -0.014(5) 0.021(6) -0.016(6)
C61 0.043(6) 0.036(5) 0.034(5) -0.002(4) 0.015(5) -0.004(4)
C61' 0.047(7) 0.056(6) 0.028(5) 0.010(4) -0.004(5) -0.005(5)
C62 0.069(8) 0.046(6) 0.036(6) -0.003(5) 0.018(6) -0.012(5)
C62' 0.060(7) 0.049(6) 0.027(5) 0.008(4) 0.009(5) 0.012(5)
C81 0.036(6) 0.083(9) 0.030(5) -0.009(5) -0.010(5) -0.009(6)
C82 0.041(6) 0.067(7) 0.031(5) 0.008(5) 0.021(5) 0.003(5)
C100 0.058(8) 0.039(6) 0.051(6) 0.005(5) 0.002(6) -0.005(5)
C101 0.067(8) 0.036(6) 0.055(7) 0.013(5) 0.007(6) 0.003(5)
C102 0.057(8) 0.052(7) 0.061(7) 0.001(6) -0.005(6) 0.014(6)
C103 0.042(7) 0.058(7) 0.051(6) 0.013(5) 0.011(5) -0.008(5)
C104 0.060(9) 0.069(9) 0.088(10) 0.024(8) 0.005(8) -0.011(7)
C105 0.062(10) 0.093(12) 0.112(13) 0.013(10) 0.010(9) -0.044(9)
C106 0.049(9) 0.120(14) 0.098(12) 0.046(11) 0.027(9) 0.000(9)
C107 0.059(9) 0.110(12) 0.064(9) 0.009(8) 0.033(8) 0.001(8)
C108 0.041(7) 0.102(10) 0.044(6) 0.008(6) 0.022(6) 0.003(7)
C109 0.048(7) 0.062(7) 0.033(5) 0.008(5) 0.010(5) -0.004(5)
C110 0.074(9) 0.059(7) 0.052(7) 0.000(6) 0.031(7) -0.016(6)
C111 0.084(10) 0.078(9) 0.053(7) -0.009(6) 0.024(7) -0.025(8)
C112 0.083(11) 0.101(12) 0.056(8) -0.017(8) 0.035(8) -0.014(9)
C113 0.064(9) 0.115(12) 0.041(7) 0.020(7) 0.020(6) 0.010(8)
C114 0.055(8) 0.073(8) 0.047(6) 0.017(6) 0.015(6) -0.007(6)
C115 0.033(5) 0.053(6) 0.038(5) 0.004(5) 0.011(5) 0.008(5)
C116 0.047(7) 0.064(7) 0.049(7) -0.004(5) 0.006(6) 0.008(6)
C117 0.082(10) 0.082(9) 0.050(7) -0.015(7) 0.006(7) 0.016(8)
C118 0.070(9) 0.095(10) 0.034(6) -0.018(6) 0.006(6) -0.016(8)
C119 0.056(8) 0.088(10) 0.036(6) 0.012(6) 0.003(6) -0.001(7)
C120 0.036(6) 0.057(6) 0.042(6) 0.010(5) 0.004(5) 0.009(5)
C121 0.045(7) 0.093(10) 0.043(6) 0.014(6) 0.007(6) 0.018(7)
C122 0.037(7) 0.151(14) 0.038(6) -0.001(8) 0.011(6) -0.009(8)
C123 0.033(8) 0.21(2) 0.080(11) 0.035(13) 0.014(8) -0.014(10)
C124 0.17(2) 0.20(2) 0.122(11) 0.022(16) 0.109(15) 0.067(17)
C125 0.17(2) 0.20(2) 0.122(11) 0.022(16) 0.109(15) 0.067(17)
C126 0.135(16) 0.079(10) 0.106(12) 0.008(9) 0.079(12) 0.037(10)
C127 0.050(7) 0.065(7) 0.038(6) -0.007(5) 0.003(5) 0.018(6)
C128 0.056(7) 0.040(6) 0.062(7) -0.010(5) 0.016(6) 0.002(5)
C129 0.041(6) 0.041(5) 0.040(5) 0.004(4) -0.001(5) -0.002(5)
C130 0.031(6) 0.071(7) 0.035(5) -0.002(5) 0.005(5) -0.005(5)
C131 0.065(8) 0.085(9) 0.034(6) 0.011(6) 0.016(6) 0.010(7)
C132 0.068(9) 0.100(10) 0.044(7) 0.023(7) 0.011(6) 0.012(8)
C133 0.068(10) 0.126(14) 0.034(6) 0.023(8) 0.007(6) -0.002(9)
C134 0.060(9) 0.139(15) 0.032(6) -0.004(8) 0.011(6) -0.026(9)
C135 0.060(8) 0.086(9) 0.035(6) -0.002(6) 0.017(6) -0.009(7)
C136 0.036(6) 0.089(9) 0.042(6) 0.004(6) 0.014(5) -0.001(6)
C137 0.046(7) 0.097(10) 0.035(6) -0.001(6) 0.011(5) -0.001(7)
C138 0.039(7) 0.118(12) 0.050(7) -0.005(7) 0.012(6) -0.023(7)
C139 0.035(8) 0.170(18) 0.050(8) 0.006(10) -0.001(6) -0.006(10)
C140 0.060(11) 0.157(18) 0.084(12) 0.038(12) -0.002(9) 0.020(12)
C141 0.050(8) 0.117(12) 0.056(8) 0.023(8) 0.004(7) 0.014(8)
C142 0.041(7) 0.072(7) 0.038(6) 0.001(5) 0.007(5) -0.017(6)
C143 0.068(9) 0.085(10) 0.084(10) 0.017(8) 0.041(8) -0.018(7)
C144 0.088(13) 0.122(14) 0.143(17) 0.048(13) 0.074(13) 0.003(11)
C145 0.071(12) 0.164(18) 0.094(12) 0.020(12) 0.051(10) -0.024(12)
C146 0.032(7) 0.122(13) 0.071(9) 0.000(9) 0.008(6) -0.004(7)
C147 0.026(6) 0.098(9) 0.039(6) 0.000(6) 0.002(5) -0.006(6)
C148 0.030(5) 0.049(6) 0.024(5) -0.003(4) 0.000(4) -0.005(4)
C149 0.066(8) 0.042(6) 0.039(6) -0.002(5) -0.019(6) 0.001(5)
C150 0.072(9) 0.062(8) 0.038(6) -0.011(5) -0.026(6) 0.004(7)
C151 0.050(7) 0.074(8) 0.034(6) 0.011(5) -0.004(5) 0.010(6)
C152 0.053(8) 0.057(7) 0.051(7) 0.009(6) -0.007(6) 0.006(6)
C153 0.046(7) 0.047(6) 0.041(6) -0.006(5) -0.019(5) -0.001(5)

loop_
_atom_type_symbol
_atom_type_description
_atom_type_scat_dispersion_real
_atom_type_scat_dispersion_imag
_atom_type_scat_source
Pd Pd -0.9988 1.0072 'International Tables Vol C Tables 4.2.6.8 and 6.1.1.4'
P P 0.1023 0.0942 'International Tables Vol C Tables 4.2.6.8 and 6.1.1.4'
S S 0.1246 0.1234 'International Tables Vol C Tables 4.2.6.8 and 6.1.1.4'
Cl Cl 0.1484 0.1585 'International Tables Vol C Tables 4.2.6.8 and 6.1.1.4'
F F 0.0171 0.0103 'International Tables Vol C Tables 4.2.6.8 and 6.1.1.4'
O O 0.0106 0.006 'International Tables Vol C Tables 4.2.6.8 and 6.1.1.4'
N N 0.0061 0.0033 'International Tables Vol C Tables 4.2.6.8 and 6.1.1.4'
C C 0.0033 0.0016 'International Tables Vol C Tables 4.2.6.8 and 6.1.1.4'
H H 0 0 'International Tables Vol C Tables 4.2.6.8 and 6.1.1.4'

loop_
_geom_angle_atom_site_label_1
_geom_angle_atom_site_label_2
_geom_angle_atom_site_label_3
_geom_angle
N11 Pd1 N12 85.7(3)
N11 Pd1 P1 91.3(2)
N12 Pd1 P1 176.9(2)
N11 Pd1 P2 177.5(2)
N12 Pd1 P2 92.7(2)
P1 Pd1 P2 90.35(10)
N11' Pd2 N12' 86.1(3)
N11' Pd2 P4 176.5(2)
N12' Pd2 P4 91.0(2)
N11' Pd2 P3 92.4(2)
N12' Pd2 P3 178.3(2)
P4 Pd2 P3 90.52(10)
C100 P1 C109 106.9(5)
C100 P1 C103 104.2(5)
C109 P1 C103 104.9(5)
C100 P1 Pd1 114.1(4)
C109 P1 Pd1 113.4(4)
C103 P1 Pd1 112.4(3)
C121 P2 C115 105.3(6)
C121 P2 C102 105.9(6)
C115 P2 C102 105.7(5)
C121 P2 Pd1 110.8(4)
C115 P2 Pd1 115.1(3)
C102 P2 Pd1 113.3(4)
C127 P3 C136 105.3(6)
C127 P3 C130 106.1(5)
C136 P3 C130 104.8(5)
C127 P3 Pd2 114.0(4)
C136 P3 Pd2 111.4(4)
C130 P3 Pd2 114.3(4)
C129 P4 C148 106.9(5)
C129 P4 C142 104.3(5)
C148 P4 C142 106.1(5)
C129 P4 Pd2 114.3(4)
C148 P4 Pd2 111.9(3)
C142 P4 Pd2 112.5(4)
O2A S1A O1A 117.4(7)
O2A S1A O3A 110.4(9)
O1A S1A O3A 114.1(6)
O2A S1A C1A 105.6(7)
O1A S1A C1A 105.7(7)
O3A S1A C1A 101.8(8)
O1B S1B O2B 112.8(6)
O1B S1B O3B 110.2(7)
O2B S1B O3B 113.2(7)
O1B S1B C1B 110.6(10)
O2B S1B C1B 105.9(8)
O3B S1B C1B 103.7(10)
O2C S1C O1C 109.9(2)
O2C S1C O3C 109.7(2)
O1C S1C O3C 109.7(2)
O2C S1C C1C 106.8(7)
O1C S1C C1C 106.3(7)
O3C S1C C1C 114.3(7)
F1C C1C F3C 109.4(2)
F1C C1C F2C 109.4(2)
F3C C1C F2C 109.3(2)
F1C C1C S1C 104.5(7)
F3C C1C S1C 110.7(7)
F2C C1C S1C 113.5(7)
O3CB S1CB O2CB 109.5(2)
O3CB S1CB O1CB 109.1(2)
O2CB S1CB O1CB 108.9(2)
O3CB S1CB C1CB 108.4(7)
O2CB S1CB C1CB 109.6(7)
O1CB S1CB C1CB 111.4(8)
F3CB C1CB F1CB 109.4(2)
F3CB C1CB F2CB 109.2(2)
F1CB C1CB F2CB 109.2(2)
F3CB C1CB S1CB 108.2(8)
F1CB C1CB S1CB 109.4(7)
F2CB C1CB S1CB 111.4(8)
O3D S1D O1D 109.3(2)
O3D S1D O2D 109.2(2)
O1D S1D O2D 109.1(2)
O3D S1D C1D 109.9(7)
O1D S1D C1D 109.0(7)
O2D S1D C1D 110.3(7)
F3D C1D F1D 109.4(2)
F3D C1D F2D 109.5(2)
F1D C1D F2D 109.5(2)
F3D C1D S1D 110.3(8)
F1D C1D S1D 109.1(8)
F2D C1D S1D 109.1(7)
O1D' S1D' O3D' 108.9(2)
O1D' S1D' O2D' 108.8(2)
O3D' S1D' O2D' 108.7(2)
O1D' S1D' C1D' 111.7(6)
O3D' S1D' C1D' 108.9(6)
O2D' S1D' C1D' 109.8(6)
F2D' C1D' F3D' 108.8(2)
F2D' C1D' F1D' 109.03(19)
F3D' C1D' F1D' 108.8(2)
F2D' C1D' S1D' 110.7(6)
F3D' C1D' S1D' 108.4(6)
F1D' C1D' S1D' 111.0(6)
H1W O3W H2W 113(3)
C21 N11 C61 117.1(9)
C21 N11 Pd1 122.9(7)
C61 N11 Pd1 120.0(6)
C21' N11' C61' 119.0(9)
C21' N11' Pd2 121.8(7)
C61' N11' Pd2 119.2(7)
C22 N12 C62 118.3(8)
C22 N12 Pd1 122.0(6)
C62 N12 Pd1 119.7(7)
C22' N12' C62' 117.8(8)
C22' N12' Pd2 121.7(6)
C62' N12' Pd2 120.5(7)
C81 N71' C4A' 121.0(11)
C81 N71 C4A 119.9(10)
C82 N72 C4B 121.8(10)
C82 N72' C4B' 119.9(10)
F3A C1A F1A 109.7(16)
F3A C1A F2A 106.1(14)
F1A C1A F2A 105.9(17)
F3A C1A S1A 113.9(13)
F1A C1A S1A 109.5(12)
F2A C1A S1A 111.2(12)
F3B C1B F2B 109.4(17)
F3B C1B F1BB 103(2)
F2B C1B F1BB 108.4(16)
F3B C1B S1B 113.1(13)
F2B C1B S1B 108.8(19)
F1BB C1B S1B 114.2(15)
Cl2 C1E Cl1 112.2(10)
Cl2 C1E H1E1 109.2
Cl1 C1E H1E1 109.2
Cl2 C1E H1E2 109.2
Cl1 C1E H1E2 109.2
H1E1 C1E H1E2 107.9
Cl4 C1F Cl3 116.3(19)
Cl4 C1F H1F1 108.2
Cl3 C1F H1F1 108.2
Cl4 C1F H1F2 108.2
Cl3 C1F H1F2 108.2
H1F1 C1F H1F2 107.4
Cl5 C1G Cl6 107.2(8)
Cl5 C1G H1G1 110.3
Cl6 C1G H1G1 110.3
Cl5 C1G H1G2 110.3
Cl6 C1G H1G2 110.3
H1G1 C1G H1G2 108.5
N71 C4A C41 114.3(9)
N71 C4A H4A1 108.7
C41 C4A H4A1 108.7
N71 C4A H4A2 108.7
C41 C4A H4A2 108.7
H4A1 C4A H4A2 107.6
N71' C4A' C41' 112.8(9)
N71' C4A' H4A3 109
C41' C4A' H4A3 109
N71' C4A' H4A4 109
C41' C4A' H4A4 109
H4A3 C4A' H4A4 107.8
N72 C4B C42 112.9(8)
N72 C4B H4B1 109
C42 C4B H4B1 109
N72 C4B H4B2 109
C42 C4B H4B2 109
H4B1 C4B H4B2 107.8
N72' C4B' C42' 116.2(9)
N72' C4B' H4B3 108.2
C42' C4B' H4B3 108.2
N72' C4B' H4B4 108.2
C42' C4B' H4B4 108.2
H4B3 C4B' H4B4 107.4
N11' C21' C31' 121.2(10)
N11' C21' H21' 119.4
C31' C21' H21' 119.4
N11 C21 C31 122.9(9)
N11 C21 H21 118.6
C31 C21 H21 118.6
N12' C22' C32' 121.8(8)
N12' C22' H22' 119.1
C32' C22' H22' 119.1
N12 C22 C32 122.5(9)
N12 C22 H22 118.7
C32 C22 H22 118.7
C21 C31 C41 120.6(10)
C21 C31 H31 119.7
C41 C31 H31 119.7
C41' C31' C21' 119.5(10)
C41' C31' H31' 120.3
C21' C31' H31' 120.3
C22' C32' C42' 120.2(10)
C22' C32' H32' 119.9
C42' C32' H32' 119.9
C42 C32 C22 120.3(10)
C42 C32 H32 119.8
C22 C32 H32 119.8
C51 C41 C31 117.6(10)
C51 C41 C4A 118.4(9)
C31 C41 C4A 124.1(9)
C31' C41' C51' 119.5(10)
C31' C41' C4A' 122.2(10)
C51' C41' C4A' 118.3(10)
C32 C42 C52 116.5(9)
C32 C42 C4B 123.7(9)
C52 C42 C4B 119.7(9)
C52' C42' C32' 116.6(10)
C52' C42' C4B' 120.7(9)
C32' C42' C4B' 122.7(10)
C41 C51 C61 119.8(9)
C41 C51 H51 120.1
C61 C51 H51 120.1
C41' C51' C61' 118.4(10)
C41' C51' H51' 120.8
C61' C51' H51' 120.8
C62' C52' C42' 121.3(10)
C62' C52' H52' 119.3
C42' C52' H52' 119.3
C42 C52 C62 120.6(9)
C42 C52 H52 119.7
C62 C52 H52 119.7
N11 C61 C51 122.0(9)
N11 C61 H61 119
C51 C61 H61 119
N11' C61' C51' 122.5(10)
N11' C61' H61' 118.8
C51' C61' H61' 118.8
N12 C62 C52 121.6(10)
N12 C62 H62 119.2
C52 C62 H62 119.2
C52' C62' N12' 122.2(10)
C52' C62' H62' 118.9
N12' C62' H62' 118.9
O81 C81 N71' 125.5(12)
O81 C81 N71 121.4(12)
N71' C81 N71 113.1(10)
O82 C82 N72 121.7(11)
O82 C82 N72' 123.0(11)
N72 C82 N72' 115.2(10)
C101 C100 P1 114.2(8)
C101 C100 H10A 108.7
P1 C100 H10A 108.7
C101 C100 H10B 108.7
P1 C100 H10B 108.7
H10A C100 H10B 107.6
C102 C101 C100 112.7(9)
C102 C101 H10C 109.1
C100 C101 H10C 109.1
C102 C101 H10D 109.1
C100 C101 H10D 109.1
H10C C101 H10D 107.8
C101 C102 P2 114.0(8)
C101 C102 H10E 108.8
P2 C102 H10E 108.8
C101 C102 H10F 108.8
P2 C102 H10F 108.8
H10E C102 H10F 107.7
C104 C103 C108 121.0(12)
C104 C103 P1 119.9(10)
C108 C103 P1 118.8(9)
C103 C104 C105 118.0(15)
C103 C104 H104 121
C105 C104 H104 121
C106 C105 C104 119.8(16)
C106 C105 H105 120.1
C104 C105 H105 120.1
C107 C106 C105 120.0(15)
C107 C106 H106 120
C105 C106 H106 120
C106 C107 C108 121.6(16)
C106 C107 H107 119.2
C108 C107 H107 119.2
C107 C108 C103 119.5(14)
C107 C108 H108 120.3
C103 C108 H108 120.3
C114 C109 C110 118.2(11)
C114 C109 P1 121.8(9)
C110 C109 P1 120.0(8)
C111 C110 C109 121.5(11)
C111 C110 H110 119.2
C109 C110 H110 119.2
C110 C111 C112 121.3(13)
C110 C111 H111 119.4
C112 C111 H111 119.4
C113 C112 C111 117.6(12)
C113 C112 H112 121.2
C111 C112 H112 121.2
C112 C113 C114 122.9(12)
C112 C113 H113 118.6
C114 C113 H113 118.6
C109 C114 C113 118.4(12)
C109 C114 H114 120.8
C113 C114 H114 120.8
C116 C115 C120 119.8(10)
C116 C115 P2 119.4(8)
C120 C115 P2 120.8(8)
C115 C116 C117 119.7(12)
C115 C116 H116 120.1
C117 C116 H116 120.1
C116 C117 C118 120.3(13)
C116 C117 H117 119.8
C118 C117 H117 119.8
C119 C118 C117 119.3(11)
C119 C118 H118 120.4
C117 C118 H118 120.4
C118 C119 C120 121.3(12)
C118 C119 H119 119.4
C120 C119 H119 119.4
C119 C120 C115 119.6(11)
C119 C120 H120 120.2
C115 C120 H120 120.2
C122 C121 C126 118.6(13)
C122 C121 P2 121.1(10)
C126 C121 P2 120.0(12)
C121 C122 C123 119.8(16)
C121 C122 H122 120.1
C123 C122 H122 120.1
C124 C123 C122 124(2)
C124 C123 H123 118
C122 C123 H123 118
C123 C124 C125 117(2)
C123 C124 H124 121.6
C125 C124 H124 121.6
C124 C125 C126 125(2)
C124 C125 H125 117.6
C126 C125 H125 117.6
C121 C126 C125 115.9(19)
C121 C126 H126 122.1
C125 C126 H126 122.1
C128 C127 P3 115.2(8)
C128 C127 H12A 108.5
P3 C127 H12A 108.5
C128 C127 H12B 108.5
P3 C127 H12B 108.5
H12A C127 H12B 107.5
C127 C128 C129 113.2(9)
C127 C128 H12C 108.9
C129 C128 H12C 108.9
C127 C128 H12D 108.9
C129 C128 H12D 108.9
H12C C128 H12D 107.8
C128 C129 P4 114.3(7)
C128 C129 H12E 108.7
P4 C129 H12E 108.7
C128 C129 H12F 108.7
P4 C129 H12F 108.7
H12E C129 H12F 107.6
C135 C130 C131 119.7(11)
C135 C130 P3 120.6(9)
C131 C130 P3 119.7(8)
C132 C131 C130 119.1(12)
C132 C131 H131 120.5
C130 C131 H131 120.5
C133 C132 C131 122.9(15)
C133 C132 H132 118.5
C131 C132 H132 118.5
C132 C133 C134 117.8(12)
C132 C133 H133 121.1
C134 C133 H133 121.1
C133 C134 C135 121.5(13)
C133 C134 H134 119.3
C135 C134 H134 119.3
C130 C135 C134 118.8(13)
C130 C135 H135 120.6
C134 C135 H135 120.6
C137 C136 C141 118.4(12)
C137 C136 P3 121.8(10)
C141 C136 P3 119.8(11)
C136 C137 C138 122.4(13)
C136 C137 H137 118.8
C138 C137 H137 118.8
C137 C138 C139 119.5(14)
C137 C138 H138 120.3
C139 C138 H138 120.3
C140 C139 C138 118.8(14)
C140 C139 H139 120.6
C138 C139 H139 120.6
C139 C140 C141 124.4(17)
C139 C140 H140 117.8
C141 C140 H140 117.8
C136 C141 C140 116.4(16)
C136 C141 H141 121.8
C140 C141 H141 121.8
C147 C142 C143 120.9(11)
C147 C142 P4 120.3(9)
C143 C142 P4 118.7(10)
C144 C143 C142 117.4(15)
C144 C143 H143 121.3
C142 C143 H143 121.3
C145 C144 C143 120.9(16)
C145 C144 H144 119.6
C143 C144 H144 119.6
C146 C145 C144 120.3(14)
C146 C145 H145 119.9
C144 C145 H145 119.9
C145 C146 C147 120.7(15)
C145 C146 H146 119.6
C147 C146 H146 119.6
C142 C147 C146 119.7(13)
C142 C147 H147 120.1
C146 C147 H147 120.1
C153 C148 C149 119.5(9)
C153 C148 P4 120.5(7)
C149 C148 P4 120.0(8)
C148 C149 C150 119.4(10)
C148 C149 H149 120.3
C150 C149 H149 120.3
C151 C150 C149 119.7(10)
C151 C150 H150 120.2
C149 C150 H150 120.2
C150 C151 C152 120.6(10)
C150 C151 H151 119.7
C152 C151 H151 119.7
C151 C152 C153 119.7(11)
C151 C152 H152 120.1
C153 C152 H152 120.1
C152 C153 C148 120.9(10)
C152 C153 H153 119.5
C148 C153 H153 119.5

loop_
_geom_bond_atom_site_label_1
_geom_bond_atom_site_label_2
_geom_bond_distance
Pd1 N11 2.078(8)
Pd1 N12 2.100(7)
Pd1 P1 2.275(3)
Pd1 P2 2.275(3)
Pd2 N11' 2.094(8)
Pd2 N12' 2.099(8)
Pd2 P4 2.274(3)
Pd2 P3 2.283(3)
P1 C100 1.798(11)
P1 C109 1.802(11)
P1 C103 1.826(12)
P2 C121 1.796(12)
P2 C115 1.821(11)
P2 C102 1.830(12)
P3 C127 1.781(12)
P3 C136 1.805(12)
P3 C130 1.808(11)
P4 C129 1.805(10)
P4 C148 1.811(10)
P4 C142 1.820(11)
S1A O2A 1.377(10)
S1A O1A 1.429(9)
S1A O3A 1.435(11)
S1A C1A 1.796(17)
S1B O1B 1.438(9)
S1B O2B 1.459(9)
S1B O3B 1.459(11)
S1B C1B 1.74(2)
S1C O2C 1.434(2)
S1C O1C 1.435(2)
S1C O3C 1.437(2)
S1C C1C 1.785(2)
C1C F1C 1.345(2)
C1C F3C 1.345(2)
C1C F2C 1.346(2)
S1CB O3CB 1.438(2)
S1CB O2CB 1.438(2)
S1CB O1CB 1.443(2)
S1CB C1CB 1.785(2)
C1CB F3CB 1.345(2)
C1CB F1CB 1.345(2)
C1CB F2CB 1.346(2)
S1D O3D 1.438(2)
S1D O1D 1.439(2)
S1D O2D 1.440(2)
S1D C1D 1.786(2)
C1D F3D 1.346(2)
C1D F1D 1.346(2)
C1D F2D 1.346(2)
S1D' O1D' 1.441(2)
S1D' O3D' 1.442(2)
S1D' O2D' 1.443(2)
S1D' C1D' 1.789(2)
C1D' F2D' 1.348(2)
C1D' F3D' 1.348(2)
C1D' F1D' 1.349(2)
Cl1 C1E 1.750(2)
Cl2 C1E 1.750(2)
Cl3 C1F 1.71(3)
Cl4 C1F 1.63(3)
Cl5 C1G 1.749(2)
Cl6 C1G 1.750(2)
F1A C1A 1.34(2)
F1BB C1B 1.36(3)
F2A C1A 1.340(18)
F2B C1B 1.36(2)
F3A C1A 1.300(18)
F3B C1B 1.29(2)
O3W H1W 1.03(2)
O3W H2W 1.01(3)
O81 C81 1.239(14)
O82 C82 1.246(13)
N11 C21 1.341(12)
N11 C61 1.367(12)
N11' C21' 1.329(13)
N11' C61' 1.338(13)
N12 C22 1.311(13)
N12 C62 1.343(13)
N12' C22' 1.349(13)
N12' C62' 1.360(12)
N71' C81 1.349(16)
N71' C4A' 1.434(14)
N71 C81 1.367(15)
N71 C4A 1.481(14)
N72 C82 1.358(14)
N72 C4B 1.458(13)
N72' C82 1.359(14)
N72' C4B' 1.413(14)
C1E H1E1 0.97
C1E H1E2 0.97
C1F H1F1 0.97
C1F H1F2 0.97
C1G H1G1 0.97
C1G H1G2 0.97
C4A C41 1.514(15)
C4A H4A1 0.97
C4A H4A2 0.97
C4A' C41' 1.553(15)
C4A' H4A3 0.97
C4A' H4A4 0.97
C4B C42 1.526(13)
C4B H4B1 0.97
C4B H4B2 0.97
C4B' C42' 1.504(15)
C4B' H4B3 0.97
C4B' H4B4 0.97
C21' C31' 1.402(14)
C21' H21' 0.93
C21 C31 1.359(14)
C21 H21 0.93
C22' C32' 1.388(14)
C22' H22' 0.93
C22 C32 1.397(14)
C22 H22 0.93
C31 C41 1.389(14)
C31 H31 0.93
C31' C41' 1.363(15)
C31' H31' 0.93
C32' C42' 1.394(14)
C32' H32' 0.93
C32 C42 1.375(14)
C32 H32 0.93
C41 C51 1.368(14)
C41' C51' 1.371(15)
C42 C52 1.376(15)
C42' C52' 1.387(16)
C51 C61 1.392(14)
C51 H51 0.93
C51' C61' 1.391(15)
C51' H51' 0.93
C52' C62' 1.354(15)
C52' H52' 0.93
C52 C62 1.391(15)
C52 H52 0.93
C61 H61 0.93
C61' H61' 0.93
C62 H62 0.93
C62' H62' 0.93
C100 C101 1.566(16)
C100 H10A 0.97
C100 H10B 0.97
C101 C102 1.516(18)
C101 H10C 0.97
C101 H10D 0.97
C102 H10E 0.97
C102 H10F 0.97
C103 C104 1.366(18)
C103 C108 1.397(17)
C104 C105 1.43(2)
C104 H104 0.93
C105 C106 1.39(2)
C105 H105 0.93
C106 C107 1.35(2)
C106 H106 0.93
C107 C108 1.371(19)
C107 H107 0.93
C108 H108 0.93
C109 C114 1.387(14)
C109 C110 1.395(16)
C110 C111 1.350(17)
C110 H110 0.93
C111 C112 1.392(19)
C111 H111 0.93
C112 C113 1.35(2)
C112 H112 0.93
C113 C114 1.412(18)
C113 H113 0.93
C114 H114 0.93
C115 C116 1.373(15)
C115 C120 1.396(14)
C116 C117 1.397(17)
C116 H116 0.93
C117 C118 1.399(19)
C117 H117 0.93
C118 C119 1.353(19)
C118 H118 0.93
C119 C120 1.390(16)
C119 H119 0.93
C120 H120 0.93
C121 C122 1.38(2)
C121 C126 1.44(2)
C122 C123 1.411(19)
C122 H122 0.93
C123 C124 1.32(3)
C123 H123 0.93
C124 C125 1.35(4)
C124 H124 0.93
C125 C126 1.43(2)
C125 H125 0.93
C126 H126 0.93
C127 C128 1.529(16)
C127 H12A 0.97
C127 H12B 0.97
C128 C129 1.545(15)
C128 H12C 0.97
C128 H12D 0.97
C129 H12E 0.97
C129 H12F 0.97
C130 C135 1.388(15)
C130 C131 1.401(17)
C131 C132 1.379(16)
C131 H131 0.93
C132 C133 1.359(19)
C132 H132 0.93
C133 C134 1.39(2)
C133 H133 0.93
C134 C135 1.404(18)
C134 H134 0.93
C135 H135 0.93
C136 C137 1.382(18)
C136 C141 1.418(19)
C137 C138 1.394(17)
C137 H137 0.93
C138 C139 1.40(2)
C138 H138 0.93
C139 C140 1.32(2)
C139 H139 0.93
C140 C141 1.44(2)
C140 H140 0.93
C141 H141 0.93
C142 C147 1.367(17)
C142 C143 1.417(17)
C143 C144 1.396(19)
C143 H143 0.93
C144 C145 1.37(2)
C144 H144 0.93
C145 C146 1.37(2)
C145 H145 0.93
C146 C147 1.377(17)
C146 H146 0.93
C147 H147 0.93
C148 C153 1.373(14)
C148 C149 1.384(14)
C149 C150 1.399(15)
C149 H149 0.93
C150 C151 1.369(18)
C150 H150 0.93
C151 C152 1.370(16)
C151 H151 0.93
C152 C153 1.372(15)
C152 H152 0.93
C153 H153 0.93

loop_
_geom_torsion_atom_site_label_1
_geom_torsion_atom_site_label_2
_geom_torsion_atom_site_label_3
_geom_torsion_atom_site_label_4
_geom_torsion
N11 Pd1 P1 C100 134.4(5)
N12 Pd1 P1 C100 150(4)
P2 Pd1 P1 C100 -43.6(4)
N11 Pd1 P1 C109 -102.9(5)
N12 Pd1 P1 C109 -87(4)
P2 Pd1 P1 C109 79.1(4)
N11 Pd1 P1 C103 15.9(5)
N12 Pd1 P1 C103 32(4)
P2 Pd1 P1 C103 -162.1(4)
N11 Pd1 P2 C121 33(5)
N12 Pd1 P2 C121 -18.4(6)
P1 Pd1 P2 C121 162.3(5)
N11 Pd1 P2 C115 152(5)
N12 Pd1 P2 C115 100.9(4)
P1 Pd1 P2 C115 -78.3(4)
N11 Pd1 P2 C102 -86(5)
N12 Pd1 P2 C102 -137.2(5)
P1 Pd1 P2 C102 43.5(5)
N11' Pd2 P3 C127 -136.1(5)
N12' Pd2 P3 C127 -113(8)
P4 Pd2 P3 C127 42.0(4)
N11' Pd2 P3 C136 -17.1(5)
N12' Pd2 P3 C136 6(8)
P4 Pd2 P3 C136 161.0(5)
N11' Pd2 P3 C130 101.6(5)
N12' Pd2 P3 C130 124(8)
P4 Pd2 P3 C130 -80.4(4)
N11' Pd2 P4 C129 104(4)
N12' Pd2 P4 C129 137.5(4)
P3 Pd2 P4 C129 -41.8(4)
N11' Pd2 P4 C148 -134(4)
N12' Pd2 P4 C148 -100.8(4)
P3 Pd2 P4 C148 79.9(4)
N11' Pd2 P4 C142 -15(4)
N12' Pd2 P4 C142 18.7(5)
P3 Pd2 P4 C142 -160.6(5)
O2C S1C C1C F1C -46.3(5)
O1C S1C C1C F1C -163.6(5)
O3C S1C C1C F1C 75.2(7)
O2C S1C C1C F3C -164.0(5)
O1C S1C C1C F3C 78.7(7)
O3C S1C C1C F3C -42.4(7)
O2C S1C C1C F2C 72.7(7)
O1C S1C C1C F2C -44.6(6)
O3C S1C C1C F2C -165.7(5)
O3CB S1CB C1CB F3CB -46.9(5)
O2CB S1CB C1CB F3CB -166.4(5)
O1CB S1CB C1CB F3CB 73.1(6)
O3CB S1CB C1CB F1CB -166.0(5)
O2CB S1CB C1CB F1CB 74.6(7)
O1CB S1CB C1CB F1CB -46.0(6)
O3CB S1CB C1CB F2CB 73.2(7)
O2CB S1CB C1CB F2CB -46.3(6)
O1CB S1CB C1CB F2CB -166.8(5)
O3D S1D C1D F3D -45.7(6)
O1D S1D C1D F3D 74.0(7)
O2D S1D C1D F3D -166.2(5)
O3D S1D C1D F1D 74.5(7)
O1D S1D C1D F1D -165.8(5)
O2D S1D C1D F1D -46.0(6)
O3D S1D C1D F2D -166.0(5)
O1D S1D C1D F2D -46.2(6)
O2D S1D C1D F2D 73.5(7)
O1D' S1D' C1D' F2D' -47.9(5)
O3D' S1D' C1D' F2D' 72.4(6)
O2D' S1D' C1D' F2D' -168.7(5)
O1D' S1D' C1D' F3D' 71.4(6)
O3D' S1D' C1D' F3D' -168.3(5)
O2D' S1D' C1D' F3D' -49.4(5)
O1D' S1D' C1D' F1D' -169.2(5)
O3D' S1D' C1D' F1D' -48.9(5)
O2D' S1D' C1D' F1D' 70.0(6)
N12 Pd1 N11 C21 -80.6(7)
P1 Pd1 N11 C21 98.6(7)
P2 Pd1 N11 C21 -132(5)
N12 Pd1 N11 C61 101.4(7)
P1 Pd1 N11 C61 -79.4(6)
P2 Pd1 N11 C61 50(5)
N12' Pd2 N11' C21' 84.3(8)
P4 Pd2 N11' C21' 118(4)
P3 Pd2 N11' C21' -96.3(8)
N12' Pd2 N11' C61' -93.9(8)
P4 Pd2 N11' C61' -61(4)
P3 Pd2 N11' C61' 85.5(8)
N11 Pd1 N12 C22 83.7(9)
P1 Pd1 N12 C22 68(5)
P2 Pd1 N12 C22 -98.3(8)
N11 Pd1 N12 C62 -95.8(8)
P1 Pd1 N12 C62 -112(4)
P2 Pd1 N12 C62 82.2(8)
N11' Pd2 N12' C22' -85.5(8)
P4 Pd2 N12' C22' 96.4(7)
P3 Pd2 N12' C22' -108(8)
N11' Pd2 N12' C62' 94.6(8)
P4 Pd2 N12' C62' -83.5(8)
P3 Pd2 N12' C62' 72(8)
O2A S1A C1A F3A -57.2(16)
O1A S1A C1A F3A 177.7(12)
O3A S1A C1A F3A 58.2(15)
O2A S1A C1A F1A 66.1(16)
O1A S1A C1A F1A -59.0(15)
O3A S1A C1A F1A -178.5(14)
O2A S1A C1A F2A -177.1(14)
O1A S1A C1A F2A 57.8(15)
O3A S1A C1A F2A -61.8(14)
O1B S1B C1B F3B 54(2)
O2B S1B C1B F3B 176.1(16)
O3B S1B C1B F3B -64.5(19)
O1B S1B C1B F2B 175.5(12)
O2B S1B C1B F2B -62.0(15)
O3B S1B C1B F2B 57.4(14)
O1B S1B C1B F1BB -63.2(17)
O2B S1B C1B F1BB 59.3(18)
O3B S1B C1B F1BB 178.7(15)
C81 N71 C4A C41 76.6(13)
C81 N71' C4A' C41' -100.7(13)
C82 N72 C4B C42 -98.7(12)
C82 N72' C4B' C42' 81.9(12)
C61' N11' C21' C31' -0.2(16)
Pd2 N11' C21' C31' -178.4(8)
C61 N11 C21 C31 0.3(14)
Pd1 N11 C21 C31 -177.7(8)
C62' N12' C22' C32' 1.5(15)
Pd2 N12' C22' C32' -178.3(7)
C62 N12 C22 C32 0.0(17)
Pd1 N12 C22 C32 -179.6(10)
N11 C21 C31 C41 -0.3(16)
N11' C21' C31' C41' 2.3(17)
N12' C22' C32' C42' -3.0(16)
N12 C22 C32 C42 2(2)
C21 C31 C41 C51 -0.2(15)
C21 C31 C41 C4A -179.5(10)
N71 C4A C41 C51 -177.3(9)
N71 C4A C41 C31 2.0(16)
C21' C31' C41' C51' -2.9(18)
C21' C31' C41' C4A' 176.1(11)
N71' C4A' C41' C31' 22.5(19)
N71' C4A' C41' C51' -158.4(12)
C22 C32 C42 C52 -3.5(19)
C22 C32 C42 C4B -179.8(11)
N72 C4B C42 C32 17.9(17)
N72 C4B C42 C52 -158.3(11)
C22' C32' C42' C52' 2.0(16)
C22' C32' C42' C4B' -179.6(10)
N72' C4B' C42' C52' -174.8(11)
N72' C4B' C42' C32' 6.9(16)
C31 C41 C51 C61 0.6(14)
C4A C41 C51 C61 180.0(9)
C31' C41' C51' C61' 1.5(18)
C4A' C41' C51' C61' -177.6(11)
C32' C42' C52' C62' 0.4(17)
C4B' C42' C52' C62' -178.0(11)
C32 C42 C52 C62 3.6(18)
C4B C42 C52 C62 -179.9(11)
C21 N11 C61 C51 0.2(13)
Pd1 N11 C61 C51 178.3(6)
C41 C51 C61 N11 -0.7(13)
C21' N11' C61' C51' -1.3(16)
Pd2 N11' C61' C51' 176.9(9)
C41' C51' C61' N11' 0.7(18)
C22 N12 C62 C52 0.2(17)
Pd1 N12 C62 C52 179.7(9)
C42 C52 C62 N12 -2.1(19)
C42' C52' C62' N12' -2.0(18)
C22' N12' C62' C52' 0.9(16)
Pd2 N12' C62' C52' -179.2(9)
C4A' N71' C81 O81 1.5(16)
C4A' N71' C81 N71 -177.3(9)
C4A N71 C81 O81 -1.6(15)
C4A N71 C81 N71' 177.3(9)
C4B N72 C82 O82 1.3(14)
C4B N72 C82 N72' -178.4(8)
C4B' N72' C82 O82 0.2(14)
C4B' N72' C82 N72 179.8(8)
C109 P1 C100 C101 -65.0(10)
C103 P1 C100 C101 -175.8(8)
Pd1 P1 C100 C101 61.2(9)
P1 C100 C101 C102 -71.6(12)
C100 C101 C102 P2 72.2(11)
C121 P2 C102 C101 175.5(9)
C115 P2 C102 C101 64.1(10)
Pd1 P2 C102 C101 -62.8(9)
C100 P1 C103 C104 -32.8(11)
C109 P1 C103 C104 -145.0(10)
Pd1 P1 C103 C104 91.3(10)
C100 P1 C103 C108 153.3(9)
C109 P1 C103 C108 41.1(10)
Pd1 P1 C103 C108 -82.5(9)
C108 C103 C104 C105 -2.7(19)
P1 C103 C104 C105 -176.4(10)
C103 C104 C105 C106 4(2)
C104 C105 C106 C107 -3(2)
C105 C106 C107 C108 1(2)
C106 C107 C108 C103 -0.2(19)
C104 C103 C108 C107 0.9(17)
P1 C103 C108 C107 174.7(9)
C100 P1 C109 C114 -30.9(12)
C103 P1 C109 C114 79.4(11)
Pd1 P1 C109 C114 -157.6(9)
C100 P1 C109 C110 149.5(10)
C103 P1 C109 C110 -100.2(11)
Pd1 P1 C109 C110 22.9(11)
C114 C109 C110 C111 -3(2)
P1 C109 C110 C111 176.9(11)
C109 C110 C111 C112 3(2)
C110 C111 C112 C113 -1(2)
C111 C112 C113 C114 -1(2)
C110 C109 C114 C113 0.9(18)
P1 C109 C114 C113 -178.7(10)
C112 C113 C114 C109 1(2)
C121 P2 C115 C116 93.8(10)
C102 P2 C115 C116 -154.4(9)
Pd1 P2 C115 C116 -28.6(10)
C121 P2 C115 C120 -86.7(10)
C102 P2 C115 C120 25.1(10)
Pd1 P2 C115 C120 151.0(7)
C120 C115 C116 C117 0.8(18)
P2 C115 C116 C117 -179.6(10)
C115 C116 C117 C118 -1(2)
C116 C117 C118 C119 2(2)
C117 C118 C119 C120 -2(2)
C118 C119 C120 C115 1.3(18)
C116 C115 C120 C119 -0.8(16)
P2 C115 C120 C119 179.7(9)
C115 P2 C121 C122 -36.6(12)
C102 P2 C121 C122 -148.3(11)
Pd1 P2 C121 C122 88.5(11)
C115 P2 C121 C126 149.8(11)
C102 P2 C121 C126 38.1(12)
Pd1 P2 C121 C126 -85.1(11)
C126 C121 C122 C123 -2(2)
P2 C121 C122 C123 -175.5(11)
C121 C122 C123 C124 1(3)
C122 C123 C124 C125 0(4)
C123 C124 C125 C126 1(5)
C122 C121 C126 C125 2(2)
P2 C121 C126 C125 176.2(15)
C124 C125 C126 C121 -2(4)
C136 P3 C127 C128 176.4(8)
C130 P3 C127 C128 65.6(9)
Pd2 P3 C127 C128 -61.2(9)
P3 C127 C128 C129 71.6(11)
C127 C128 C129 P4 -70.5(11)
C148 P4 C129 C128 -64.4(9)
C142 P4 C129 C128 -176.6(8)
Pd2 P4 C129 C128 60.1(8)
C127 P3 C130 C135 23.5(11)
C136 P3 C130 C135 -87.7(10)
Pd2 P3 C130 C135 150.0(8)
C127 P3 C130 C131 -157.0(10)
C136 P3 C130 C131 91.9(10)
Pd2 P3 C130 C131 -30.4(11)
C135 C130 C131 C132 0.3(19)
P3 C130 C131 C132 -179.3(10)
C130 C131 C132 C133 -2(2)
C131 C132 C133 C134 3(2)
C132 C133 C134 C135 -3(2)
C131 C130 C135 C134 -0.7(18)
P3 C130 C135 C134 178.9(10)
C133 C134 C135 C130 2(2)
C127 P3 C136 C137 -155.8(9)
C130 P3 C136 C137 -44.1(11)
Pd2 P3 C136 C137 80.1(9)
C127 P3 C136 C141 26.6(11)
C130 P3 C136 C141 138.4(10)
Pd2 P3 C136 C141 -97.5(10)
C141 C136 C137 C138 1.8(17)
P3 C136 C137 C138 -175.7(9)
C136 C137 C138 C139 0.7(18)
C137 C138 C139 C140 0(2)
C138 C139 C140 C141 -4(3)
C137 C136 C141 C140 -4.9(18)
P3 C136 C141 C140 172.7(11)
C139 C140 C141 C136 6(3)
C129 P4 C142 C147 149.3(9)
C148 P4 C142 C147 36.5(11)
Pd2 P4 C142 C147 -86.2(10)
C129 P4 C142 C143 -34.4(11)
C148 P4 C142 C143 -147.1(10)
Pd2 P4 C142 C143 90.2(10)
C147 C142 C143 C144 0(2)
P4 C142 C143 C144 -176.0(13)
C142 C143 C144 C145 -3(3)
C143 C144 C145 C146 4(3)
C144 C145 C146 C147 -4(3)
C143 C142 C147 C146 -0.1(18)
P4 C142 C147 C146 176.2(10)
C145 C146 C147 C142 2(2)
C129 P4 C148 C153 145.8(9)
C142 P4 C148 C153 -103.2(10)
Pd2 P4 C148 C153 19.9(10)
C129 P4 C148 C149 -33.9(11)
C142 P4 C148 C149 77.0(10)
Pd2 P4 C148 C149 -159.8(8)
C153 C148 C149 C150 -0.2(19)
P4 C148 C149 C150 179.6(10)
C148 C149 C150 C151 -3(2)
C149 C150 C151 C152 4(2)
C150 C151 C152 C153 -3(2)
C151 C152 C153 C148 0.1(19)
C149 C148 C153 C152 1.5(18)
P4 C148 C153 C152 -178.2(10)

loop_
_platon_squeeze_void_nr
_platon_squeeze_void_average_x
_platon_squeeze_void_average_y
_platon_squeeze_void_average_z
_platon_squeeze_void_volume
_platon_squeeze_void_count_electrons
_platon_squeeze_void_content
1 0.000 0.000 0.500 192 58 ' '
2 0.083 0.000 0.996 9 4 ' '
3 0.917 0.000 0.004 8 3 ' '
4 0.028 0.041 0.927 9 3 ' '
5 0.329 0.172 0.352 10 2 ' '
6 0.399 0.222 0.987 17 7 ' '
7 0.944 0.224 0.545 16 7 ' '
8 0.448 0.282 0.051 14 5 ' '
9 0.894 0.283 0.482 15 5 ' '
10 0.500 0.500 1.000 192 58 ' '
11 0.829 0.328 0.852 10 2 ' '
12 0.532 0.463 0.433 10 3 ' '
13 0.417 0.500 0.504 8 3 ' '
14 0.588 0.503 0.502 8 3 ' '
15 0.472 0.541 0.573 9 2 ' '
16 0.171 0.672 0.148 10 1 ' '
17 0.101 0.722 0.513 18 8 ' '
18 0.556 0.724 0.955 15 6 ' '
19 0.052 0.782 0.448 13 5 ' '
20 0.606 0.783 0.018 16 6 ' '
21 0.671 0.828 0.648 10 1 ' '
22 0.972 0.959 0.073 9 2 ' '
